data_2214099
loop_
_publ_author_name
'B. Thimme Gowda'
'Ingrid Svoboda'
'Hartmut Fuess '

_publ_section_title
;
 <i>N</i>-(2,4-Dichlorophenyl)acetamide
;
_journal_coeditor_code BT2403
_journal_issue 7
_journal_name_full 'Acta Crystallographica Section E'
_journal_page_first o3308
_journal_page_last o3308
_journal_paper_doi 10.1107/S1600536807030292
_journal_volume 63
_journal_year 2007
_chemical_formula_iupac 'C8 H7 Cl2 N O'
_chemical_formula_moiety 'C8 H7 Cl2 N O'
_chemical_formula_sum 'C8 H7 Cl2 N O'
_chemical_formula_weight 204.05
_chemical_name_systematic
;
<i>N</i>-(2,4-Dichlorophenyl)acetamide
;
_space_group_IT_number 14
_symmetry_cell_setting monoclinic
_symmetry_space_group_name_Hall '-P 2ybc'
_symmetry_space_group_name_H-M 'P 1 21/c 1'
_atom_sites_solution_hydrogens geom
_atom_sites_solution_primary direct
_atom_sites_solution_secondary difmap
_audit_creation_method SHELXL-97
_cell_angle_alpha 90.00
_cell_angle_beta 102.547(6)
_cell_angle_gamma 90.00
_cell_formula_units_Z 4
_cell_length_a 8.0552(5)
_cell_length_b 11.7730(10)
_cell_length_c 9.7286(5)
_cell_measurement_reflns_used 5521
_cell_measurement_temperature 302(2)
_cell_measurement_theta_max 25.247
_cell_measurement_theta_min 2.199
_cell_volume 900.57(11)
_computing_cell_refinement
;
CrysAlis RED (Oxford Diffraction, 2006)
;
_computing_data_collection
;
CrysAlis CCD (Oxford Diffraction, 2006)
;
_computing_data_reduction
;
CrysAlis RED
;
_computing_molecular_graphics
;
PLATON (Spek, 2003) and ORTEP-3 (Farrugia, 1997)
;
_computing_publication_material SHELXL97
_computing_structure_refinement 'SHELXL97 (Sheldrick, 1997)'
_computing_structure_solution 'SHELXS97 (Sheldrick, 1997)'
_diffrn_ambient_temperature 302(2)
_diffrn_detector_area_resol_mean 8.4012
_diffrn_measured_fraction_theta_full 0.999
_diffrn_measured_fraction_theta_max 0.999
_diffrn_measurement_device_type
;
Oxford Diffraction Xcalibur diffractometer with a Sapphire CCD detector
;
_diffrn_measurement_method
;
Rotation method data acquisition using \w and \f
;
_diffrn_radiation_monochromator graphite
_diffrn_radiation_source 'Enhance (Mo) X-ray Source'
_diffrn_radiation_type MoK\a
_diffrn_radiation_wavelength 0.71073
_diffrn_reflns_av_R_equivalents 0.0165
_diffrn_reflns_av_sigmaI/netI 0.0098
_diffrn_reflns_limit_h_max 10
_diffrn_reflns_limit_h_min -10
_diffrn_reflns_limit_k_max 14
_diffrn_reflns_limit_k_min -14
_diffrn_reflns_limit_l_max 12
_diffrn_reflns_limit_l_min -12
_diffrn_reflns_number 13123
_diffrn_reflns_theta_full 26.37
_diffrn_reflns_theta_max 26.37
_diffrn_reflns_theta_min 2.59
_diffrn_standards_decay_% 0
_exptl_absorpt_coefficient_mu 0.668
_exptl_absorpt_correction_T_max 0.8247
_exptl_absorpt_correction_T_min 0.6899
_exptl_absorpt_correction_type analytical
_exptl_absorpt_process_details '(CrysAlis RED; Oxford Diffraction, 2006)'
_exptl_crystal_colour colourless
_exptl_crystal_density_diffrn 1.505
_exptl_crystal_density_method 'not measured'
_exptl_crystal_description 'rod shape'
_exptl_crystal_F_000 416
_exptl_crystal_size_max 0.60
_exptl_crystal_size_mid 0.30
_exptl_crystal_size_min 0.30
_refine_diff_density_max 0.358
_refine_diff_density_min -0.307
_refine_ls_extinction_method none
_refine_ls_goodness_of_fit_ref 1.083
_refine_ls_hydrogen_treatment mixed
_refine_ls_matrix_type full
_refine_ls_number_parameters 121
_refine_ls_number_reflns 1836
_refine_ls_number_restraints 0
_refine_ls_restrained_S_all 1.083
_refine_ls_R_factor_all 0.0500
_refine_ls_R_factor_gt 0.0366
_refine_ls_shift/su_max 0.000
_refine_ls_shift/su_mean 0.000
_refine_ls_structure_factor_coef Fsqd
_refine_ls_weighting_details 'calc w=1/[\s^2^(Fo^2^)+(0.0432P)^2^+0.5653P] where P=(Fo^2^+2Fc^2^)/3'
_refine_ls_weighting_scheme calc
_refine_ls_wR_factor_gt 0.0931
_refine_ls_wR_factor_ref 0.1050
_reflns_number_gt 1451
_reflns_number_total 1836
_reflns_threshold_expression I>2\s(I)
_cod_data_source_file bt2403.cif
_cod_data_source_block I
_cod_depositor_comments
;
The following automatic conversions were performed:
'_symmetry_cell_setting' value 'Monoclinic' changed to 'monoclinic'
according to '/home/saulius/struct/CIF-dictionaries/cif_core.dic'
dictionary named 'cif_core.dic' version 2.4.1 from 2010-06-29.

Automatic conversion script
Id: cif_fix_enum 1527 2010-12-29 10:47:43Z saulius 

The following automatic conversions were performed:

'_symmetry_cell_setting' value 'Monoclinic' changed to 'monoclinic'
according to /home/saulius/struct/CIF-dictionaries/cif_core.dic
dictionary named 'cif_core.dic' version 2.4.1 from 2010-06-29.

Automatic conversion script
Id: cif_fix_values 1715 2011-07-08 13:25:40Z adriana 
;
_cod_original_sg_symbol_Hall -P2ybc
_cod_original_sg_symbol_H-M 'P 21/c'
_cod_database_code 2214099
_cod_database_fobs_code 2214099

loop_
_symmetry_equiv_pos_as_xyz
'x, y, z'
'-x, y+1/2, -z+1/2'
'-x, -y, -z'
'x, -y-1/2, z-1/2'

loop_
_atom_site_type_symbol
_atom_site_label
_atom_site_fract_x
_atom_site_fract_y
_atom_site_fract_z
_atom_site_U_iso_or_equiv
_atom_site_adp_type
_atom_site_calc_flag
_atom_site_refinement_flags
_atom_site_occupancy
C C1 0.3264(4) 0.3736(2) 0.4935(3) 0.0608(7) Uani d . 1
H H1A 0.4447 0.3939 0.5148 0.073 Uiso calc R 1
H H1B 0.2635 0.4277 0.5358 0.073 Uiso calc R 1
H H1C 0.2844 0.3735 0.3933 0.073 Uiso calc R 1
C C2 0.3057(3) 0.25823(18) 0.5505(2) 0.0437(5) Uani d . 1
C C3 0.2610(3) 0.05800(17) 0.4836(2) 0.0385(4) Uani d . 1
C C4 0.1505(3) -0.00918(19) 0.3886(2) 0.0404(5) Uani d . 1
C C5 0.1311(3) -0.1240(2) 0.4114(2) 0.0484(5) Uani d . 1
H H5 0.048(3) -0.170(2) 0.345(3) 0.058 Uiso d . 1
C C6 0.2257(3) -0.17142(19) 0.5320(2) 0.0521(6) Uani d . 1
C C7 0.3370(3) -0.1079(2) 0.6283(2) 0.0528(6) Uani d . 1
H H7 0.408(3) -0.140(2) 0.707(3) 0.063 Uiso d . 1
C C8 0.3550(3) 0.0062(2) 0.6041(2) 0.0466(5) Uani d . 1
H H8 0.432(3) 0.049(2) 0.663(3) 0.056 Uiso d . 1
N N1 0.2801(2) 0.17373(15) 0.45465(18) 0.0424(4) Uani d . 1
H H1 0.280(3) 0.192(2) 0.373(3) 0.051 Uiso d . 1
O O1 0.3106(3) 0.24142(14) 0.67523(16) 0.0616(5) Uani d . 1
Cl Cl1 0.03170(8) 0.05085(5) 0.23606(6) 0.0570(2) Uani d . 1
Cl Cl2 0.19964(13) -0.31485(6) 0.56382(8) 0.0838(3) Uani d . 1

loop_
_atom_site_aniso_label
_atom_site_aniso_U_11
_atom_site_aniso_U_22
_atom_site_aniso_U_33
_atom_site_aniso_U_12
_atom_site_aniso_U_13
_atom_site_aniso_U_23
C1 0.0893(19) 0.0441(13) 0.0472(13) -0.0051(12) 0.0110(12) -0.0007(11)
C2 0.0544(13) 0.0423(11) 0.0332(11) -0.0009(10) 0.0069(9) -0.0038(9)
C3 0.0459(11) 0.0406(11) 0.0313(10) 0.0027(8) 0.0132(8) -0.0032(8)
C4 0.0457(11) 0.0455(11) 0.0309(10) 0.0024(9) 0.0103(8) -0.0010(8)
C5 0.0596(14) 0.0475(12) 0.0394(11) -0.0071(11) 0.0138(10) -0.0057(10)
C6 0.0734(16) 0.0385(11) 0.0475(13) 0.0009(11) 0.0202(11) 0.0015(10)
C7 0.0676(15) 0.0492(13) 0.0401(12) 0.0083(11) 0.0087(11) 0.0061(10)
C8 0.0535(13) 0.0470(12) 0.0371(11) -0.0008(10) 0.0047(9) -0.0023(9)
N1 0.0608(11) 0.0399(9) 0.0266(8) -0.0013(8) 0.0098(8) -0.0002(7)
O1 0.1027(14) 0.0501(10) 0.0318(8) -0.0003(9) 0.0142(8) -0.0059(7)
Cl1 0.0643(4) 0.0580(4) 0.0415(3) -0.0014(3) -0.0043(2) 0.0008(2)
Cl2 0.1339(7) 0.0443(4) 0.0703(5) -0.0095(4) 0.0153(4) 0.0081(3)

loop_
_atom_type_symbol
_atom_type_description
_atom_type_scat_dispersion_real
_atom_type_scat_dispersion_imag
_atom_type_scat_source
C C 0.0033 0.0016 'International Tables Vol C Tables 4.2.6.8 and 6.1.1.4'
H H 0.0000 0.0000 'International Tables Vol C Tables 4.2.6.8 and 6.1.1.4'
N N 0.0061 0.0033 'International Tables Vol C Tables 4.2.6.8 and 6.1.1.4'
O O 0.0106 0.0060 'International Tables Vol C Tables 4.2.6.8 and 6.1.1.4'
Cl Cl 0.1484 0.1585 'International Tables Vol C Tables 4.2.6.8 and 6.1.1.4'

loop_
_geom_angle_atom_site_label_1
_geom_angle_atom_site_label_2
_geom_angle_atom_site_label_3
_geom_angle
C2 C1 H1A 109.5
C2 C1 H1B 109.5
H1A C1 H1B 109.5
C2 C1 H1C 109.5
H1A C1 H1C 109.5
H1B C1 H1C 109.5
O1 C2 N1 122.3(2)
O1 C2 C1 122.4(2)
N1 C2 C1 115.35(18)
C4 C3 C8 117.8(2)
C4 C3 N1 120.17(18)
C8 C3 N1 122.00(19)
C3 C4 C5 122.0(2)
C3 C4 Cl1 119.64(17)
C5 C4 Cl1 118.37(17)
C6 C5 C4 118.3(2)
C6 C5 H5 120.5(15)
C4 C5 H5 121.2(15)
C7 C6 C5 121.5(2)
C7 C6 Cl2 119.70(19)
C5 C6 Cl2 118.80(19)
C6 C7 C8 119.6(2)
C6 C7 H7 122.2(17)
C8 C7 H7 118.0(17)
C7 C8 C3 120.9(2)
C7 C8 H8 121.8(16)
C3 C8 H8 117.3(16)
C2 N1 C3 125.70(17)
C2 N1 H1 116.4(17)
C3 N1 H1 117.9(17)

loop_
_geom_bond_atom_site_label_1
_geom_bond_atom_site_label_2
_geom_bond_distance
C1 C2 1.490(3)
C1 H1A 0.9600
C1 H1B 0.9600
C1 H1C 0.9600
C2 O1 1.222(3)
C2 N1 1.348(3)
C3 C4 1.384(3)
C3 C8 1.391(3)
C3 N1 1.406(3)
C4 C5 1.384(3)
C4 Cl1 1.732(2)
C5 C6 1.372(3)
C5 H5 0.99(3)
C6 C7 1.369(3)
C6 Cl2 1.738(2)
C7 C8 1.377(3)
C7 H7 0.93(3)
C8 H8 0.90(3)
N1 H1 0.83(3)

loop_
_geom_hbond_atom_site_label_D
_geom_hbond_atom_site_label_H
_geom_hbond_atom_site_label_A
_geom_hbond_site_symmetry_A
_geom_hbond_distance_DH
_geom_hbond_distance_HA
_geom_hbond_distance_DA
_geom_hbond_angle_DHA
N1 H1 O1 4_565 0.83(3) 2.14(3) 2.956(2) 171(2)

loop_
_geom_torsion_atom_site_label_1
_geom_torsion_atom_site_label_2
_geom_torsion_atom_site_label_3
_geom_torsion_atom_site_label_4
_geom_torsion
C8 C3 C4 C5 0.6(3)
N1 C3 C4 C5 178.39(19)
C8 C3 C4 Cl1 -179.47(16)
N1 C3 C4 Cl1 -1.7(3)
C3 C4 C5 C6 -0.2(3)
Cl1 C4 C5 C6 179.82(18)
C4 C5 C6 C7 -0.1(4)
C4 C5 C6 Cl2 178.75(17)
C5 C6 C7 C8 0.0(4)
Cl2 C6 C7 C8 -178.80(19)
C6 C7 C8 C3 0.4(4)
C4 C3 C8 C7 -0.6(3)
N1 C3 C8 C7 -178.4(2)
O1 C2 N1 C3 -2.0(4)
C1 C2 N1 C3 178.5(2)
C4 C3 N1 C2 144.3(2)
C8 C3 N1 C2 -38.0(3)

loop_
_cod_related_entry_id
_cod_related_entry_database
_cod_related_entry_code
1 ChemSpider 73502
